data_4517031
loop_
_publ_author_name
'Jankovi\'c, Nenad'
'Stefanovi\'c, Sr\/dan'
'Petronijevi\'c, Jelena'
'Joksimovi\'c, Nenad'
'Novakovi\'c, Sla\/dana B.'
'Bogdanovi\'c, Goran A.'
'Mu\<skinja, Jovana'
'Vrane\<s, Milan'
'Ratkovi\'c, Zoran'
'Bugar\<ci\'c, Zorica'

_publ_section_title
;
 Water-Tuned Tautomer-Selective Tandem Synthesis of the
 5,6-Dihydropyrimidin-4(3H)-ones, Driven under the Umbrella of Sustainable
 Chemistry
;
_journal_issue 10
_journal_name_full 'ACS Sustainable Chemistry &amp; Engineering'
_journal_page_first 13358
_journal_paper_doi 10.1021/acssuschemeng.8b03127
_journal_volume 6
_journal_year 2018
_chemical_formula_moiety 'C13 H13 Cl N2 O S'
_chemical_formula_sum 'C13 H13 Cl N2 O S'
_chemical_formula_weight 280.76
_space_group_crystal_system monoclinic
_space_group_IT_number 14
_space_group_name_Hall '-P 2ybc'
_space_group_name_H-M_alt 'P 1 21/c 1'
_atom_sites_solution_hydrogens geom
_audit_creation_method SHELXL-2014/6
_cell_angle_alpha 90
_cell_angle_beta 101.545(5)
_cell_angle_gamma 90
_cell_formula_units_Z 8
_cell_length_a 24.9132(13)
_cell_length_b 10.5411(5)
_cell_length_c 10.4984(4)
_cell_measurement_reflns_used 5953
_cell_measurement_temperature 293(2)
_cell_measurement_theta_max 27.3560
_cell_measurement_theta_min 2.7890
_cell_volume 2701.2(2)
_computing_cell_refinement 'CrysAlisPro 1.171.38.46 (Rigaku OD, 2015)'
_computing_data_collection 'CrysAlisPro 1.171.38.46 (Rigaku OD, 2015)'
_computing_data_reduction 'CrysAlisPro 1.171.38.46 (Rigaku OD, 2015)'
_computing_structure_refinement 'SHELXL-2013 (Sheldrick, 2013)'
_computing_structure_solution 'SHELXS-2013 (Sheldrick, 2013)'
_diffrn_ambient_temperature 293(2)
_diffrn_detector 'CCD plate'
_diffrn_detector_area_resol_mean 16.3280
_diffrn_detector_type Sapphire3
_diffrn_measured_fraction_theta_full 0.999
_diffrn_measured_fraction_theta_max 0.909
_diffrn_measurement_device 'four-circle diffractometer'
_diffrn_measurement_device_type 'Xcalibur, Sapphire3, Gemini'
_diffrn_radiation_monochromator graphite
_diffrn_radiation_type MoK\a
_diffrn_radiation_wavelength 0.71073
_diffrn_reflns_av_unetI/netI 0.0401
_diffrn_reflns_Laue_measured_fraction_full 0.999
_diffrn_reflns_Laue_measured_fraction_max 0.909
_diffrn_reflns_limit_h_max 33
_diffrn_reflns_limit_h_min -33
_diffrn_reflns_limit_k_max 14
_diffrn_reflns_limit_k_min -14
_diffrn_reflns_limit_l_max 13
_diffrn_reflns_limit_l_min -13
_diffrn_reflns_number 6994
_diffrn_reflns_point_group_measured_fraction_full 0.999
_diffrn_reflns_point_group_measured_fraction_max 0.909
_diffrn_reflns_theta_full 26.000
_diffrn_reflns_theta_max 29.135
_diffrn_reflns_theta_min 2.553
_diffrn_source 'fine-focus sealed X-ray tube'
_diffrn_source_type 'Enhance (Mo) X-ray Source'
_exptl_absorpt_coefficient_mu 0.426
_exptl_absorpt_correction_T_max 1.00000
_exptl_absorpt_correction_T_min 0.85027
_exptl_absorpt_correction_type multi-scan
_exptl_absorpt_process_details
;
CrysAlisPro 1.171.38.46 (Rigaku Oxford Diffraction, 2015)
Empirical absorption correction using spherical harmonics,
 implemented in SCALE3 ABSPACK scaling algorithm.
;
_exptl_crystal_colour colourless
_exptl_crystal_density_diffrn 1.381
_exptl_crystal_description plate
_exptl_crystal_F_000 1168
_exptl_crystal_size_max 0.42
_exptl_crystal_size_mid 0.35
_exptl_crystal_size_min 0.28
_refine_diff_density_max 0.431
_refine_diff_density_min -0.336
_refine_diff_density_rms 0.078
_refine_ls_extinction_method none
_refine_ls_goodness_of_fit_ref 1.084
_refine_ls_hydrogen_treatment constr
_refine_ls_matrix_type full
_refine_ls_number_parameters 325
_refine_ls_number_reflns 6994
_refine_ls_number_restraints 5
_refine_ls_restrained_S_all 1.090
_refine_ls_R_factor_all 0.1037
_refine_ls_R_factor_gt 0.0854
_refine_ls_shift/su_max 0.011
_refine_ls_shift/su_mean 0.002
_refine_ls_structure_factor_coef Fsqd
_refine_ls_weighting_details 'w=1/[\s^2^(Fo^2^)+(0.0834P)^2^+6.7424P] where P=(Fo^2^+2Fc^2^)/3'
_refine_ls_weighting_scheme calc
_refine_ls_wR_factor_gt 0.2111
_refine_ls_wR_factor_ref 0.2210
_reflns_Friedel_coverage 0.000
_reflns_number_gt 5554
_reflns_number_total 6994
_reflns_threshold_expression 'I > 2\s(I)'
_cod_data_source_file sc8b03127_si_005.cif
_cod_data_source_block shelx
_cod_original_sg_symbol_H-M 'P 21/c'
_cod_database_code 4517031
_shelx_space_group_comment
;
The symmetry employed for this shelxl refinement is uniquely defined
by the following loop, which should always be used as a source of
symmetry information in preference to the above space-group names.
They are only intended as comments.
;
_oxdiff_exptl_absorpt_empirical_full_min 0.896
_oxdiff_exptl_absorpt_empirical_full_max 1.105
_oxdiff_exptl_absorpt_empirical_details
;
Empirical correction (ABSPACK) includes:
- Absorption correction using spherical harmonics
- Frame scaling
;
_shelxl_version_number 2014/6

loop_
_space_group_symop_operation_xyz
'x, y, z'
'-x, y+1/2, -z+1/2'
'-x, -y, -z'
'x, -y-1/2, z-1/2'

loop_
_atom_site_label
_atom_site_type_symbol
_atom_site_fract_x
_atom_site_fract_y
_atom_site_fract_z
_atom_site_U_iso_or_equiv
_atom_site_adp_type
_atom_site_occupancy
_atom_site_site_symmetry_order
_atom_site_calc_flag
_atom_site_refinement_flags_posn
_atom_site_refinement_flags_adp
_atom_site_refinement_flags_occupancy
_atom_site_disorder_assembly
_atom_site_disorder_group
Cl1A Cl 0.36220(7) 0.54666(15) 0.66566(16) 0.0556(4) Uani 1 1 d . . . . .
Cl1B Cl 0.15031(8) 0.42904(17) 0.32186(19) 0.0668(5) Uani 1 1 d . . . . .
S1A S 0.47838(7) 1.13901(16) 0.83602(15) 0.0515(4) Uani 1 1 d . . . . .
S1B S 0.01598(8) -0.14724(18) 0.35435(18) 0.0637(5) Uani 1 1 d . . . . .
O1A O 0.45254(18) 0.8820(4) 0.4499(3) 0.0488(11) Uani 1 1 d . . . . .
O1B O 0.05098(18) 0.1121(4) -0.0010(4) 0.0509(10) Uani 1 1 d . . . . .
N1A N 0.46526(18) 0.9777(5) 0.6440(4) 0.0375(10) Uani 1 1 d . . . . .
H1A H 0.4956 1.0108 0.6335 0.045 Uiso 1 1 calc R U . . .
N1B N 0.03456(18) 0.0140(5) 0.1774(4) 0.0401(11) Uani 1 1 d . . . . .
H1B H 0.0040 -0.0160 0.1354 0.048 Uiso 1 1 calc R U . . .
N2A N 0.41051(18) 0.9405(4) 0.8007(4) 0.0336(9) Uani 1 1 d . . . . .
N2B N 0.08756(19) 0.0428(5) 0.3879(4) 0.0400(11) Uani 1 1 d . . . . .
C1A C 0.4457(2) 1.0042(5) 0.7577(4) 0.0317(11) Uani 1 1 d . . . . .
C1B C 0.0517(2) -0.0155(5) 0.3089(5) 0.0367(12) Uani 1 1 d . . . . .
C2A C 0.4371(2) 0.9012(5) 0.5508(4) 0.0364(12) Uani 1 1 d . . . . .
C2B C 0.0650(2) 0.0887(6) 0.1145(5) 0.0403(13) Uani 1 1 d . . . . .
C3A C 0.3854(2) 0.8476(6) 0.5808(4) 0.0409(13) Uani 1 1 d . . . . .
H3A1 H 0.3767 0.7681 0.5347 0.049 Uiso 1 1 calc R U . . .
H3A2 H 0.3554 0.9061 0.5519 0.049 Uiso 1 1 calc R U . . .
C3B C 0.1174(2) 0.1348(6) 0.1977(5) 0.0403(13) Uani 1 1 d . . . . .
H3B1 H 0.1282 0.2138 0.1627 0.048 Uiso 1 1 calc R U . . .
H3B2 H 0.1462 0.0730 0.1964 0.048 Uiso 1 1 calc R U . . .
C4A C 0.39230(19) 0.8251(5) 0.7276(4) 0.0288(10) Uani 1 1 d . . . . .
H4A H 0.4208 0.7605 0.7526 0.035 Uiso 1 1 calc R U . . .
C4B C 0.1106(2) 0.1554(5) 0.3371(5) 0.0337(11) Uani 1 1 d . . . . .
H4B H 0.0849 0.2258 0.3374 0.040 Uiso 1 1 calc R U . . .
C5A C 0.33973(19) 0.7750(5) 0.7621(4) 0.0273(10) Uani 1 1 d . . . . .
C5B C 0.1644(2) 0.1914(5) 0.4239(5) 0.0360(12) Uani 1 1 d . . . . .
C6A C 0.3230(2) 0.6510(5) 0.7370(5) 0.0353(11) Uani 1 1 d . . . . .
C6B C 0.1856(2) 0.3138(6) 0.4235(5) 0.0451(14) Uani 1 1 d . . . . .
C7A C 0.2768(3) 0.6028(6) 0.7717(6) 0.0478(14) Uani 1 1 d . . . . .
H7A H 0.2672 0.5183 0.7552 0.057 Uiso 1 1 calc R U . . .
C7B C 0.2345(3) 0.3457(8) 0.5040(6) 0.0608(19) Uani 1 1 d . . . . .
H7B H 0.2484 0.4273 0.5019 0.073 Uiso 1 1 calc R U . . .
C8A C 0.2446(3) 0.6811(7) 0.8316(7) 0.0630(19) Uani 1 1 d . . . . .
H8A H 0.2134 0.6496 0.8567 0.076 Uiso 1 1 calc R U . . .
C8B C 0.2619(3) 0.2596(9) 0.5849(8) 0.075(2) Uani 1 1 d . . . . .
H8B H 0.2949 0.2819 0.6390 0.090 Uiso 1 1 calc R U . . .
C9A C 0.2594(3) 0.8056(7) 0.8531(7) 0.0599(18) Uani 1 1 d . . . . .
H9A H 0.2375 0.8595 0.8908 0.072 Uiso 1 1 calc R U . . .
C9B C 0.2423(3) 0.1393(8) 0.5894(8) 0.068(2) Uani 1 1 d . . . . .
H9B H 0.2618 0.0801 0.6462 0.082 Uiso 1 1 calc R U . . .
C10A C 0.3067(2) 0.8523(6) 0.8196(5) 0.0398(12) Uani 1 1 d . . . . .
H10A H 0.3163 0.9368 0.8360 0.048 Uiso 1 1 calc R U . . .
C10B C 0.1933(2) 0.1056(7) 0.5094(6) 0.0530(15) Uani 1 1 d . . . . .
H10B H 0.1798 0.0238 0.5135 0.064 Uiso 1 1 calc R U . . .
C11A C 0.4479(3) 1.1473(7) 0.9788(6) 0.0539(16) Uani 1 1 d . . . . .
H11A H 0.4413 1.0609 1.0035 0.065 Uiso 1 1 calc R U . . .
H11B H 0.4753 1.1828 1.0486 0.065 Uiso 1 1 calc R U . . .
C11B C 0.0467(3) -0.1604(8) 0.5241(7) 0.068(2) Uani 1 1 d D . . . .
H11C H 0.0470 -0.0751 0.5591 0.082 Uiso 1 1 calc R U . A 1
H11D H 0.0209 -0.2083 0.5632 0.082 Uiso 1 1 calc R U . A 1
C12B C 0.1011(5) -0.2141(13) 0.5781(14) 0.058(4) Uiso 0.535(18) 1 d D U P B 1
H12B H 0.1195 -0.1950 0.6621 0.070 Uiso 0.535(18) 1 calc R U P B 1
C13B C 0.1229(8) -0.2907(15) 0.5019(16) 0.080(5) Uiso 0.535(18) 1 d D . P B 1
H13A H 0.1039 -0.3085 0.4182 0.096 Uiso 0.535(18) 1 calc R U P B 1
H13B H 0.1572 -0.3266 0.5321 0.096 Uiso 0.535(18) 1 calc R U P B 1
C22B C 0.0909(6) -0.259(2) 0.5173(18) 0.068(5) Uiso 0.465(18) 1 d D U P B 2
H22B H 0.0796 -0.3328 0.4704 0.082 Uiso 0.465(18) 1 calc R U P B 2
C23B C 0.1440(7) -0.251(3) 0.572(2) 0.104(8) Uiso 0.465(18) 1 d D . P B 2
H23A H 0.1573 -0.1795 0.6195 0.124 Uiso 0.465(18) 1 calc R U P B 2
H23B H 0.1677 -0.3168 0.5617 0.124 Uiso 0.465(18) 1 calc R U P B 2
C12A C 0.4013(5) 1.2126(10) 0.9748(12) 0.110(4) Uani 1 1 d D . . . .
H12A H 0.3861 1.1934 1.0465 0.133 Uiso 1 1 calc R U . . .
C13A C 0.3716(5) 1.2935(15) 0.9014(14) 0.142(5) Uani 1 1 d D . . . .
H13C H 0.3819 1.3215 0.8258 0.170 Uiso 1 1 calc R U . . .
H13D H 0.3398 1.3243 0.9237 0.170 Uiso 1 1 calc R U . . .

loop_
_atom_site_aniso_label
_atom_site_aniso_U_11
_atom_site_aniso_U_22
_atom_site_aniso_U_33
_atom_site_aniso_U_23
_atom_site_aniso_U_13
_atom_site_aniso_U_12
Cl1A 0.0648(10) 0.0472(9) 0.0616(9) -0.0172(7) 0.0286(8) -0.0082(7)
Cl1B 0.0776(12) 0.0459(9) 0.0783(11) 0.0092(9) 0.0191(10) -0.0143(8)
S1A 0.0596(10) 0.0525(9) 0.0490(8) -0.0180(7) 0.0272(8) -0.0265(8)
S1B 0.0674(11) 0.0596(11) 0.0610(10) 0.0082(9) 0.0054(9) -0.0359(9)
O1A 0.062(3) 0.063(3) 0.0261(18) -0.0069(18) 0.0218(18) -0.018(2)
O1B 0.056(2) 0.057(3) 0.036(2) -0.003(2) -0.0006(19) -0.013(2)
N1A 0.039(2) 0.051(3) 0.0261(19) -0.003(2) 0.0154(19) -0.011(2)
N1B 0.033(2) 0.044(3) 0.041(2) -0.003(2) 0.001(2) -0.013(2)
N2A 0.041(2) 0.043(3) 0.0195(17) -0.0025(18) 0.0129(17) -0.0072(19)
N2B 0.042(2) 0.043(3) 0.036(2) -0.002(2) 0.010(2) -0.012(2)
C1A 0.039(3) 0.039(3) 0.0165(19) 0.001(2) 0.0050(19) -0.007(2)
C1B 0.034(3) 0.034(3) 0.040(3) 0.000(2) 0.005(2) -0.005(2)
C2A 0.045(3) 0.047(3) 0.016(2) 0.011(2) 0.006(2) -0.004(2)
C2B 0.042(3) 0.040(3) 0.038(3) -0.013(2) 0.007(2) -0.005(2)
C3A 0.046(3) 0.053(4) 0.023(2) -0.006(2) 0.007(2) -0.017(3)
C3B 0.044(3) 0.051(3) 0.029(2) -0.007(2) 0.015(2) -0.014(3)
C4A 0.030(2) 0.037(3) 0.021(2) -0.002(2) 0.0079(19) -0.003(2)
C4B 0.032(3) 0.034(3) 0.036(2) -0.002(2) 0.008(2) -0.006(2)
C5A 0.031(2) 0.035(3) 0.0146(19) 0.0036(19) 0.0008(18) -0.0005(19)
C5B 0.042(3) 0.040(3) 0.028(2) -0.007(2) 0.011(2) -0.006(2)
C6A 0.042(3) 0.039(3) 0.027(2) 0.003(2) 0.011(2) 0.001(2)
C6B 0.049(3) 0.047(3) 0.042(3) -0.015(3) 0.015(3) -0.018(3)
C7A 0.050(3) 0.047(3) 0.051(3) -0.006(3) 0.018(3) -0.012(3)
C7B 0.058(4) 0.071(5) 0.053(4) -0.005(4) 0.009(3) -0.025(4)
C8A 0.045(4) 0.069(5) 0.084(5) 0.006(4) 0.033(4) -0.007(3)
C8B 0.054(4) 0.103(6) 0.061(4) -0.002(5) -0.001(3) -0.037(5)
C9A 0.054(4) 0.054(4) 0.083(5) 0.005(4) 0.042(4) 0.007(3)
C9B 0.055(4) 0.083(6) 0.062(4) 0.009(4) 0.001(3) -0.002(4)
C10A 0.039(3) 0.037(3) 0.045(3) 0.005(2) 0.011(2) 0.001(2)
C10B 0.041(3) 0.061(4) 0.054(3) -0.001(3) 0.004(3) -0.011(3)
C11A 0.064(4) 0.064(4) 0.039(3) -0.012(3) 0.023(3) -0.013(3)
C11B 0.066(4) 0.079(5) 0.059(4) 0.035(4) 0.012(4) -0.020(4)
C12A 0.130(9) 0.084(7) 0.141(10) 0.019(7) 0.084(8) 0.023(7)
C13A 0.119(10) 0.172(15) 0.134(10) 0.037(10) 0.022(9) 0.016(10)

loop_
_atom_type_symbol
_atom_type_description
_atom_type_scat_dispersion_real
_atom_type_scat_dispersion_imag
_atom_type_scat_source
C C 0.0033 0.0016 'International Tables Vol C Tables 4.2.6.8 and 6.1.1.4'
H H 0.0000 0.0000 'International Tables Vol C Tables 4.2.6.8 and 6.1.1.4'
N N 0.0061 0.0033 'International Tables Vol C Tables 4.2.6.8 and 6.1.1.4'
O O 0.0106 0.0060 'International Tables Vol C Tables 4.2.6.8 and 6.1.1.4'
S S 0.1246 0.1234 'International Tables Vol C Tables 4.2.6.8 and 6.1.1.4'
Cl Cl 0.1484 0.1585 'International Tables Vol C Tables 4.2.6.8 and 6.1.1.4'

loop_
_geom_angle_atom_site_label_1
_geom_angle_atom_site_label_2
_geom_angle_atom_site_label_3
_geom_angle
C1A S1A C11A 101.2(3)
C1B S1B C11B 101.0(3)
C2A N1A C1A 121.1(4)
C2B N1B C1B 121.5(4)
C1A N2A C4A 114.9(4)
C1B N2B C4B 115.9(4)
N2A C1A N1A 125.7(5)
N2A C1A S1A 123.7(4)
N1A C1A S1A 110.6(4)
N2B C1B N1B 125.6(5)
N2B C1B S1B 122.6(4)
N1B C1B S1B 111.8(4)
O1A C2A N1A 121.5(5)
O1A C2A C3A 123.8(5)
N1A C2A C3A 114.7(4)
O1B C2B N1B 121.8(5)
O1B C2B C3B 123.8(5)
N1B C2B C3B 114.4(5)
C2A C3A C4A 110.0(4)
C2B C3B C4B 110.7(4)
N2A C4A C5A 110.8(4)
N2A C4A C3A 111.1(4)
C5A C4A C3A 111.3(4)
N2B C4B C5B 110.4(4)
N2B C4B C3B 111.2(4)
C5B C4B C3B 111.0(4)
C10A C5A C6A 117.4(5)
C10A C5A C4A 121.0(5)
C6A C5A C4A 121.6(4)
C10B C5B C6B 117.6(5)
C10B C5B C4B 121.0(5)
C6B C5B C4B 121.4(5)
C7A C6A C5A 122.4(5)
C7A C6A Cl1A 117.0(5)
C5A C6A Cl1A 120.6(4)
C7B C6B C5B 120.8(6)
C7B C6B Cl1B 118.9(5)
C5B C6B Cl1B 120.3(4)
C6A C7A C8A 119.5(6)
C8B C7B C6B 120.1(7)
C9A C8A C7A 118.9(6)
C7B C8B C9B 120.9(7)
C8A C9A C10A 120.9(6)
C8B C9B C10B 119.8(8)
C5A C10A C9A 120.9(6)
C5B C10B C9B 120.8(7)
C12A C11A S1A 120.1(7)
C12B C11B S1B 125.9(7)
C22B C11B S1B 100.0(8)
C13B C12B C11B 117.2(15)
C23B C22B C11B 127(2)
C13A C12A C11A 138.7(11)

loop_
_geom_bond_atom_site_label_1
_geom_bond_atom_site_label_2
_geom_bond_distance
Cl1A C6A 1.736(5)
Cl1B C6B 1.735(7)
S1A C1A 1.757(5)
S1A C11A 1.812(6)
S1B C1B 1.766(5)
S1B C11B 1.799(7)
O1A C2A 1.214(6)
O1B C2B 1.219(7)
N1A C2A 1.351(7)
N1A C1A 1.404(6)
N1B C2B 1.352(7)
N1B C1B 1.396(7)
N2A C1A 1.258(6)
N2A C4A 1.461(7)
N2B C1B 1.252(7)
N2B C4B 1.464(7)
C2A C3A 1.497(7)
C2B C3B 1.500(8)
C3A C4A 1.534(6)
C3B C4B 1.523(7)
C4A C5A 1.522(6)
C4B C5B 1.511(7)
C5A C10A 1.379(7)
C5A C6A 1.380(7)
C5B C10B 1.373(9)
C5B C6B 1.394(8)
C6A C7A 1.374(8)
C6B C7B 1.379(9)
C7A C8A 1.386(9)
C7B C8B 1.334(11)
C8A C9A 1.370(10)
C8B C9B 1.362(12)
C9A C10A 1.386(8)
C9B C10B 1.382(9)
C11A C12A 1.343(12)
C11B C12B 1.475(13)
C11B C22B 1.53(2)
C12B C13B 1.327(9)
C22B C23B 1.334(10)
C12A C13A 1.281(9)
